data_2010055
loop_
_publ_author_name
'Garc\'ia-Granda, Santiago'
'P\'erez-Carreqo, Enrique'
'Paneque-Quevedo, Armando A.'
'Barluenga, Sof\'ia'
'Mart\'in, Alfredo'

_publ_section_title
{[(1<i>R</i>,2<i>S</i>,3<i>R</i>,6<i>R</i>)-2-(<i>tert</i>-Butyldimethylsilyloxymethyl)-6-(2-furyl)-3-methyl-4-oxocyclohexyl](methoxy)methylene}pentacarbonyltungsten(0)
_journal_issue 9
_journal_name_full 'Acta Crystallographica Section C'
_journal_page_first 1430
_journal_page_last 1432
_journal_paper_doi 10.1107/S0108270194003173
_journal_volume 50
_journal_year 1994
_chemical_formula_moiety '[W (C O5) (C20 H32 O4 Si)]'
_chemical_formula_sum 'C25 H32 O9 Si W'
_chemical_formula_weight 688.45
_chemical_name_systematic
;
[pentacarbonyl[1'R,2'S,3'R,6'R-2'-tert-buthyldimethylsilyloxy-6'-
(2-furyl)-4'-oxo]cyclohex-1'-ylmethoxymethylen]tungsten(0) complex
;
_space_group_IT_number 19
_symmetry_cell_setting orthorhombic
_symmetry_space_group_name_Hall 'P 2ac 2ab'
_symmetry_space_group_name_H-M 'P 21 21 21'
_audit_creation_method SHELXL93
_cell_angle_alpha 90.00
_cell_angle_beta 90.00
_cell_angle_gamma 90.00
_cell_formula_units_Z 4
_cell_length_a 8.807(19)
_cell_length_b 15.163(5)
_cell_length_c 21.47(4)
_cell_measurement_reflns_used 25
_cell_measurement_temperature 293(2)
_cell_measurement_theta_max 20
_cell_measurement_theta_min 15
_cell_volume 2867(8)
_computing_cell_refinement 'CRYSDA DIRDIF (Beurskens et al., 1992)'
_computing_data_collection 'Enraf-Nonius CAD-4 software'
_computing_data_reduction 'DATAR (local program)'
_computing_molecular_graphics 'EUCLID (Spek, 1982)'
_computing_publication_material 'SHEXL93; PARST (Nardelli, 1983)'
_computing_structure_refinement 'SHELX76 (Sheldrick, 1976; Van der Maelen, 1991); SHELXL93 (Sheldrick, 1993)'
_computing_structure_solution 'SHELXS86 (Sheldrick, 1990)'
_diffrn_ambient_temperature 293(2)
_diffrn_measurement_device 'Enraf-Nonius CAD-4'
_diffrn_measurement_method \w-2\q
_diffrn_radiation_monochromator graphite
_diffrn_radiation_source 'fine-focus sealed tube'
_diffrn_radiation_type MoK\a
_diffrn_radiation_wavelength 0.71073
_diffrn_reflns_av_R_equivalents 0.029
_diffrn_reflns_av_sigmaI/netI 0.024
_diffrn_reflns_limit_h_max 10
_diffrn_reflns_limit_h_min 0
_diffrn_reflns_limit_k_max 18
_diffrn_reflns_limit_k_min 0
_diffrn_reflns_limit_l_max 25
_diffrn_reflns_limit_l_min -25
_diffrn_reflns_number 5788
_diffrn_reflns_theta_max 24.99
_diffrn_reflns_theta_min 1.64
_diffrn_standards_decay_% 2
_diffrn_standards_interval_time 60
_diffrn_standards_number 3
_exptl_absorpt_coefficient_mu 4.117
_exptl_absorpt_correction_T_max 1.16
_exptl_absorpt_correction_T_min 0.95
_exptl_absorpt_correction_type 'semi-empirical (DIFABS: Walker & Stuart, 1983)'
_exptl_crystal_colour Orange
_exptl_crystal_density_diffrn 1.595
_exptl_crystal_description 'Transparent blocks'
_exptl_crystal_F_000 1368
_exptl_crystal_size_max 0.40
_exptl_crystal_size_mid 0.23
_exptl_crystal_size_min 0.23
_refine_diff_density_max 0.588
_refine_diff_density_min -0.352
_refine_ls_abs_structure_details 'see text'
_refine_ls_abs_structure_Flack -0.013(6)
_refine_ls_extinction_method none
_refine_ls_goodness_of_fit_all 1.059
_refine_ls_goodness_of_fit_obs 1.099
_refine_ls_hydrogen_treatment 'H-atom treatment?'
_refine_ls_matrix_type full
_refine_ls_number_parameters 347
_refine_ls_number_reflns 5038
_refine_ls_number_restraints 0
_refine_ls_restrained_S_all 1.059
_refine_ls_restrained_S_obs 1.099
_refine_ls_R_factor_all 0.0253
_refine_ls_R_factor_obs 0.0178
_refine_ls_shift/esd_max 0.173
_refine_ls_shift/esd_mean 0.008
_refine_ls_structure_factor_coef Fsqd
_refine_ls_weighting_scheme
; calc w = 1/[\s^2^(F~o~^2^) + (0.0255P)^2^ + 0.9420P]
where P = (F~o~^2^ + 2F~c~^2^)/3
;
_refine_ls_wR_factor_all 0.0477
_refine_ls_wR_factor_obs 0.0469
_reflns_number_observed 4558
_reflns_number_total '5038 (including ? Friedel pairs)'
_reflns_observed_criterion >2\s(I)
_cod_data_source_file mu1103.cif
_cod_data_source_block am6192
_cod_depositor_comments
;
The following automatic conversions were performed:
'_symmetry_cell_setting' value 'Orthorhombic' changed to 'orthorhombic'
according to '/home/saulius/struct/CIF-dictionaries/cif_core.dic'
dictionary named 'cif_core.dic' version 2.4.1 from 2010-06-29.

Automatic conversion script
Id: cif_fix_enum 1527 2010-12-29 10:47:43Z saulius 

The following automatic conversions were performed:

'_symmetry_cell_setting' value 'Orthorhombic' changed to
'orthorhombic' according to
/home/saulius/struct/CIF-dictionaries/cif_core.dic dictionary named
'cif_core.dic' version 2.4.1 from 2010-06-29.

Automatic conversion script
Id: cif_fix_values 1715 2011-07-08 13:25:40Z adriana 
;
_cod_original_cell_volume 2867.(9)
_cod_original_sg_symbol_H-M 'P21 21 21'
_cod_original_formula_sum 'C25 H32 O9 Si1 W1'
_cod_database_code 2010055

loop_
_symmetry_equiv_pos_as_xyz
'x, y, z'
'x+1/2, -y+1/2, -z'
'-x, y+1/2, -z+1/2'
'-x+1/2, -y, z+1/2'

loop_
_atom_site_aniso_label
_atom_site_aniso_U_11
_atom_site_aniso_U_22
_atom_site_aniso_U_33
_atom_site_aniso_U_12
_atom_site_aniso_U_13
_atom_site_aniso_U_23
W1 0.04131(8) 0.03099(7) 0.04841(8) -0.00053(7) -0.00388(7) 0.00085(6)
Si1 0.0389(5) 0.0464(6) 0.0509(6) 0.0054(4) -0.0111(4) -0.0090(5)
C1 0.034(2) 0.034(2) 0.036(2) -0.0022(13) -0.0060(14) 0.0000(14)
O4 0.0315(13) 0.0355(13) 0.065(2) 0.0019(11) -0.0135(12) 0.0004(12)
O3 0.0358(12) 0.061(2) 0.0426(13) 0.0069(13) -0.0066(10) -0.0074(14)
O2 0.051(2) 0.094(3) 0.052(2) -0.018(2) -0.0007(14) 0.009(2)
C2 0.031(2) 0.034(2) 0.038(2) -0.0003(13) -0.001(2) 0.001(2)
C24 0.067(3) 0.047(2) 0.049(2) 0.002(2) -0.008(2) -0.006(2)
C8 0.042(2) 0.046(2) 0.044(2) -0.003(2) 0.001(2) -0.001(2)
C22 0.043(3) 0.046(2) 0.088(3) 0.009(2) -0.004(2) -0.001(2)
O1 0.092(3) 0.046(2) 0.084(2) 0.027(2) -0.003(2) 0.0053(15)
C12 0.043(2) 0.049(2) 0.044(2) 0.006(2) 0.001(2) -0.004(2)
C7 0.0272(15) 0.046(2) 0.042(2) 0.008(2) -0.0002(12) 0.006(2)
C5 0.047(2) 0.036(2) 0.058(2) 0.003(2) -0.014(2) -0.002(2)
C25 0.062(3) 0.035(2) 0.066(3) -0.004(2) -0.011(2) -0.003(2)
O7 0.103(3) 0.040(2) 0.108(3) -0.015(2) -0.004(3) -0.003(2)
O6 0.058(2) 0.084(3) 0.161(4) 0.026(2) 0.006(3) -0.011(3)
C6 0.038(2) 0.039(2) 0.060(2) -0.005(2) -0.014(2) 0.009(2)
O9 0.043(2) 0.094(3) 0.134(3) -0.012(2) 0.006(2) -0.006(3)
C9 0.055(3) 0.067(3) 0.053(2) -0.002(2) -0.009(2) 0.003(2)
C21 0.077(3) 0.046(2) 0.058(3) -0.015(2) -0.010(2) 0.007(2)
C4 0.042(2) 0.045(2) 0.055(2) 0.013(2) -0.005(2) -0.006(2)
C3 0.036(2) 0.041(2) 0.044(2) 0.001(2) -0.0057(14) -0.005(2)
O5 0.126(4) 0.095(3) 0.057(2) -0.027(3) -0.023(2) 0.015(2)
C15 0.088(4) 0.079(4) 0.075(4) -0.016(3) 0.015(3) -0.034(3)
C10 0.088(4) 0.087(4) 0.045(3) -0.003(3) 0.008(3) 0.013(2)
C13 0.057(3) 0.055(2) 0.043(2) -0.009(2) -0.003(2) -0.004(2)
C23 0.045(2) 0.045(2) 0.075(3) -0.006(2) 0.001(2) 0.000(2)
C18 0.093(4) 0.055(3) 0.089(4) -0.005(3) -0.027(3) 0.021(3)
O8 0.135(4) 0.086(3) 0.055(2) 0.016(3) -0.006(2) -0.006(2)
C19 0.060(2) 0.058(2) 0.076(3) -0.006(3) 0.000(3) 0.024(2)
C11 0.079(4) 0.100(5) 0.060(3) -0.026(3) 0.017(3) 0.010(3)
C17 0.044(3) 0.103(5) 0.092(4) 0.021(3) -0.008(3) -0.041(3)
C20 0.035(2) 0.052(2) 0.076(3) 0.009(2) -0.022(2) 0.003(2)
C14 0.145(6) 0.075(4) 0.068(3) -0.042(4) 0.004(4) 0.001(3)
C16 0.075(4) 0.123(6) 0.084(4) -0.014(4) -0.027(3) -0.022(4)

loop_
_atom_site_label
_atom_site_fract_x
_atom_site_fract_y
_atom_site_fract_z
_atom_site_U_iso_or_equiv
_atom_site_thermal_displace_type
_atom_site_calc_flag
_atom_site_refinement_flags
_atom_site_occupancy
_atom_site_disorder_group
_atom_site_type_symbol
W1 -0.12121(2) -0.130624(8) -0.065055(7) 0.04024(5) Uani d . 1 . W
Si1 -0.57893(12) 0.15575(7) -0.20461(5) 0.0454(3) Uani d . 1 . Si
C1 -0.0841(4) 0.0104(2) -0.0561(2) 0.0345(7) Uani d . 1 . C
O4 0.0342(3) 0.0553(2) -0.03714(13) 0.0438(6) Uani d . 1 . O
O3 -0.4264(3) 0.1349(2) -0.16281(11) 0.0464(6) Uani d . 1 . O
O2 -0.4364(4) 0.0623(3) 0.03774(15) 0.0655(9) Uani d . 1 . O
C2 -0.2056(4) 0.0796(2) -0.0711(2) 0.0342(7) Uani d . 1 . C
H2 -0.3008(4) 0.0478(2) -0.0786(2) 0.094(3) Uiso calc R 1 . H
C24 -0.1425(5) -0.1181(3) -0.1587(2) 0.0543(10) Uani d . 1 . C
C8 -0.2896(5) 0.0895(3) 0.0407(2) 0.0440(9) Uani d . 1 . C
C22 0.0964(5) -0.1675(3) -0.0820(2) 0.0592(12) Uani d . 1 . C
O1 -0.3498(5) 0.3353(2) -0.1023(2) 0.0741(10) Uani d . 1 . O
C12 -0.2801(4) 0.1072(3) -0.1828(2) 0.0453(9) Uani d . 1 . C
H121 -0.2532(4) 0.1366(3) -0.2213(2) 0.094(3) Uiso calc R 1 . H
H122 -0.2799(4) 0.0440(3) -0.1901(2) 0.094(3) Uiso calc R 1 . H
C7 -0.1660(3) 0.1302(3) -0.1323(2) 0.0384(7) Uani d . 1 . C
H7 -0.0665(3) 0.1091(3) -0.1463(2) 0.094(3) Uiso calc R 1 . H
C5 -0.2892(5) 0.2670(3) -0.0878(2) 0.0471(9) Uani d . 1 . C
C25 -0.1739(5) -0.2603(3) -0.0706(2) 0.0542(10) Uani d . 1 . C
O7 -0.2050(5) -0.3336(2) -0.0726(2) 0.0837(11) Uani d . 1 . O
O6 0.2127(5) -0.1956(3) -0.0929(2) 0.1009(15) Uani d . 1 . O
C6 -0.1531(4) 0.2307(2) -0.1226(2) 0.0455(9) Uani d . 1 . C
H61 -0.0652(4) 0.2399(2) -0.0953(2) 0.094(3) Uiso calc R 1 . H
O9 -0.4767(4) -0.1098(3) -0.0460(2) 0.0902(13) Uani d . 1 . O
C9 -0.2258(6) 0.0621(3) 0.0936(2) 0.0583(11) Uani d . 1 . C
H9 -0.1268(6) 0.0729(3) 0.1066(2) 0.094(3) Uiso calc R 1 . H
C21 -0.0876(6) -0.1457(3) 0.0288(2) 0.0606(12) Uani d . 1 . C
C4 -0.3398(4) 0.2161(3) -0.0323(2) 0.0472(10) Uani d . 1 . C
H41 -0.4394(4) 0.1915(3) -0.0407(2) 0.094(3) Uiso calc R 1 . H
H42 -0.3496(4) 0.2561(3) 0.0027(2) 0.094(3) Uiso calc R 1 . H
C3 -0.2326(4) 0.1415(3) -0.0142(2) 0.0402(8) Uani d . 1 . C
H3 -0.1348(4) 0.1677(3) -0.0027(2) 0.094(3) Uiso calc R 1 . H
O5 -0.0676(5) -0.1540(3) 0.0804(2) 0.0927(14) Uani d . 1 . O
C15 -0.5555(7) 0.0135(4) -0.2888(3) 0.081(2) Uani d G 1 . C
H151 -0.532(4) 0.064(2) -0.3233(14) 0.094(3) Uiso d G 1 . H
H152 -0.612(5) -0.0418(16) -0.3107(17) 0.094(3) Uiso d G 1 . H
H153 -0.450(3) -0.008(2) -0.2681(18) 0.094(3) Uiso d G 1 . H
C10 -0.3384(6) 0.0131(4) 0.1261(2) 0.0731(15) Uani d . 1 . C
H10 -0.3274(6) -0.0144(4) 0.1645(2) 0.094(3) Uiso calc R 1 . H
C13 -0.6599(5) 0.0517(3) -0.2393(2) 0.0515(10) Uani d . 1 . C
C23 -0.3502(4) -0.1122(3) -0.0521(2) 0.0548(10) Uani d . 1 . C
C18 -0.5312(8) 0.2370(4) -0.2670(3) 0.079(2) Uani d G 1 . C
H181 -0.626(3) 0.249(3) -0.2979(16) 0.094(3) Uiso d G 1 . H
H182 -0.434(3) 0.217(3) -0.2938(17) 0.094(3) Uiso d G 1 . H
H183 -0.504(4) 0.2966(16) -0.2416(17) 0.094(3) Uiso d G 1 . H
O8 -0.1487(6) -0.1123(3) -0.2114(2) 0.0922(12) Uani d . 1 . O
C19 -0.1207(7) 0.2821(3) -0.1822(2) 0.0646(11) Uani d G 1 . C
H191 -0.034(3) 0.251(3) -0.2106(18) 0.094(3) Uiso d G 1 . H
H192 -0.083(4) 0.3469(12) -0.168(2) 0.094(3) Uiso d G 1 . H
H193 -0.224(3) 0.288(3) -0.2087(19) 0.094(3) Uiso d G 1 . H
C11 -0.4611(7) 0.0143(4) 0.0912(2) 0.080(2) Uani d . 1 . C
H11 -0.5520(7) -0.0134(4) 0.1013(2) 0.094(3) Uiso calc R 1 . H
C17 -0.7104(6) 0.2032(4) -0.1459(3) 0.080(2) Uani d G 1 . C
H171 -0.796(3) 0.244(2) -0.1677(18) 0.094(3) Uiso d G 1 . H
H172 -0.631(4) 0.245(2) -0.1213(17) 0.094(3) Uiso d G 1 . H
H173 -0.764(4) 0.159(2) -0.1134(15) 0.094(3) Uiso d G 1 . H
C20 0.1705(4) 0.0118(3) -0.0142(2) 0.0545(11) Uani d G 1 . C
H201 0.245(4) 0.064(2) 0.0017(17) 0.094(3) Uiso d G 1 . H
H202 0.220(5) -0.020(2) -0.0545(12) 0.094(3) Uiso d G 1 . H
H203 0.156(5) -0.0362(18) 0.0224(12) 0.094(3) Uiso d G 1 . H
C14 -0.6852(9) -0.0171(4) -0.1882(3) 0.096(2) Uani d G 1 . C
H141 -0.583(3) -0.033(3) -0.1626(17) 0.094(3) Uiso d G 1 . H
H142 -0.725(4) -0.0747(18) -0.2130(18) 0.094(3) Uiso d G 1 . H
H143 -0.772(3) 0.005(3) -0.1561(16) 0.094(3) Uiso d G 1 . H
C16 -0.8153(7) 0.0724(5) -0.2699(3) 0.094(2) Uani d G 1 . C
H161 -0.789(5) 0.1240(16) -0.3029(13) 0.094(3) Uiso d G 1 . H
H162 -0.891(4) 0.098(2) -0.2345(14) 0.094(3) Uiso d G 1 . H
H163 -0.870(5) 0.0183(19) -0.2938(15) 0.094(3) Uiso d G 1 . H

loop_
_atom_type_symbol
_atom_type_description
_atom_type_scat_dispersion_real
_atom_type_scat_dispersion_imag
_atom_type_scat_source
C C 0.0033 0.0016 'International Tables Vol C Tables 4.2.6.8 and 6.1.1.4'
H H 0.0000 0.0000 'International Tables Vol C Tables 4.2.6.8 and 6.1.1.4'
O O 0.0106 0.0060 'International Tables Vol C Tables 4.2.6.8 and 6.1.1.4'
Si Si 0.0817 0.0704 'International Tables Vol C Tables 4.2.6.8 and 6.1.1.4'
W W -0.8490 6.8722 'International Tables Vol C Tables 4.2.6.8 and 6.1.1.4'

loop_
_geom_angle_atom_site_label_1
_geom_angle_atom_site_label_2
_geom_angle_atom_site_label_3
_geom_angle
_geom_angle_publ_flag
C25 W1 C24 90.6(2) yes
C25 W1 C22 86.5(2) yes
C24 W1 C22 86.3(2) yes
C25 W1 C21 89.0(2) yes
C24 W1 C21 176.8(2) yes
C22 W1 C21 90.5(2) yes
C25 W1 C23 85.1(2) yes
C24 W1 C23 91.7(2) yes
C22 W1 C23 171.3(2) yes
C21 W1 C23 91.4(2) yes
C25 W1 C1 175.1(2) yes
C24 W1 C1 90.59(14) yes
C22 W1 C1 98.3(2) yes
C21 W1 C1 90.01(15) yes
C23 W1 C1 90.13(15) yes
O3 Si1 C17 102.3(2) yes
O3 Si1 C18 109.5(2) yes
C17 Si1 C18 111.8(3) yes
O3 Si1 C13 111.3(2) yes
C17 Si1 C13 110.9(3) yes
C18 Si1 C13 110.7(3) yes
O4 C1 C2 105.3(3) yes
O4 C1 W1 131.3(2) yes
C2 C1 W1 123.4(2) yes
C1 O4 C20 121.7(3) yes
C12 O3 Si1 129.2(2) yes
C8 O2 C11 105.8(4) yes
C1 C2 C3 110.7(3) yes
C1 C2 C7 111.0(3) yes
C3 C2 C7 113.5(3) yes
C1 C2 H2 107.1(2) ?
C3 C2 H2 107.1(2) ?
C7 C2 H2 107.1(2) ?
O8 C24 W1 177.3(5) yes
C9 C8 O2 110.3(4) yes
C9 C8 C3 133.6(4) yes
O2 C8 C3 116.1(4) yes
O6 C22 W1 173.5(4) yes
O3 C12 C7 108.5(3) yes
O3 C12 H121 110.0(2) ?
C7 C12 H121 110.0(2) ?
O3 C12 H122 110.0(2) ?
C7 C12 H122 110.0(2) ?
H121 C12 H122 108.4 ?
C12 C7 C6 111.9(3) yes
C12 C7 C2 109.9(3) yes
C6 C7 C2 112.8(3) yes
C12 C7 H7 107.3(2) ?
C6 C7 H7 107.3(2) ?
C2 C7 H7 107.3(2) ?
O1 C5 C4 121.4(4) yes
O1 C5 C6 122.3(4) yes
C4 C5 C6 116.3(3) yes
O7 C25 W1 178.6(5) yes
C5 C6 C19 112.1(4) yes
C5 C6 C7 111.5(3) yes
C19 C6 C7 113.9(4) yes
C5 C6 H61 106.2(3) ?
C19 C6 H61 106.2(3) ?
C7 C6 H61 106.2(2) ?
C8 C9 C10 106.6(5) yes
C8 C9 H9 126.7(3) ?
C10 C9 H9 126.7(3) ?
O5 C21 W1 179.4(5) yes
C5 C4 C3 113.8(3) yes
C5 C4 H41 108.8(2) ?
C3 C4 H41 108.8(2) ?
C5 C4 H42 108.8(2) ?
C3 C4 H42 108.8(2) ?
H41 C4 H42 107.7 ?
C8 C3 C4 112.4(3) yes
C8 C3 C2 110.5(3) yes
C4 C3 C2 110.0(3) yes
C8 C3 H3 107.9(2) ?
C4 C3 H3 107.9(2) ?
C2 C3 H3 107.9(2) ?
C13 C15 H151 109.(3) ?
C13 C15 H152 109.(3) ?
H151 C15 H152 109.5 ?
C13 C15 H153 110.(3) ?
H151 C15 H153 109.5 ?
H152 C15 H153 109.5 ?
C11 C10 C9 106.7(4) yes
C11 C10 H10 126.6(3) ?
C9 C10 H10 126.6(3) ?
C15 C13 C14 109.2(5) yes
C15 C13 C16 108.3(4) yes
C14 C13 C16 108.2(5) yes
C15 C13 Si1 111.6(3) yes
C14 C13 Si1 110.0(3) yes
C16 C13 Si1 109.4(4) yes
O9 C23 W1 174.0(4) yes
Si1 C18 H181 112.(3) ?
Si1 C18 H182 112.(3) ?
H181 C18 H182 109.5 ?
Si1 C18 H183 104.(2) ?
H181 C18 H183 109.5 ?
H182 C18 H183 109.5 ?
C6 C19 H191 113.(3) ?
C6 C19 H192 107.(3) ?
H191 C19 H192 109.5 ?
C6 C19 H193 109.(3) ?
H191 C19 H193 109.5 ?
H192 C19 H193 109.5 ?
C10 C11 O2 110.6(5) yes
C10 C11 H11 124.7(3) ?
O2 C11 H11 124.7(3) ?
Si1 C17 H171 111.(2) ?
Si1 C17 H172 99.(3) ?
H171 C17 H172 109.5 ?
Si1 C17 H173 118.(3) ?
H171 C17 H173 109.5 ?
H172 C17 H173 109.4 ?
O4 C20 H201 106.(3) ?
O4 C20 H202 105.(3) ?
H201 C20 H202 109.5 ?
O4 C20 H203 117.(3) ?
H201 C20 H203 109.5 ?
H202 C20 H203 109.4 ?
C13 C14 H141 113.(3) ?
C13 C14 H142 104.(3) ?
H141 C14 H142 109.5 ?
C13 C14 H143 111.(3) ?
H141 C14 H143 109.5 ?
H142 C14 H143 109.5 ?
C13 C16 H161 104.(3) ?
C13 C16 H162 108.(2) ?
H161 C16 H162 109.5 ?
C13 C16 H163 116.(3) ?
H161 C16 H163 109.5 ?
H162 C16 H163 109.5 ?

loop_
_geom_bond_atom_site_label_1
_geom_bond_atom_site_label_2
_geom_bond_site_symmetry_2
_geom_bond_distance
_geom_bond_publ_flag
W1 C25 . 2.023(4) yes
W1 C24 . 2.028(6) yes
W1 C22 . 2.029(6) yes
W1 C21 . 2.049(6) yes
W1 C23 . 2.055(6) yes
W1 C1 . 2.171(3) yes
Si1 O3 . 1.646(4) yes
Si1 C17 . 1.857(5) yes
Si1 C18 . 1.868(6) yes
Si1 C13 . 1.884(4) yes
C1 O4 . 1.309(4) yes
C1 C2 . 1.534(5) yes
O4 C20 . 1.456(5) yes
O3 C12 . 1.422(5) yes
O2 C8 . 1.358(5) yes
O2 C11 . 1.377(6) yes
C2 C3 . 1.559(5) yes
C2 C7 . 1.560(5) yes
C2 H2 . 0.98 ?
C24 O8 . 1.135(5) yes
C8 C9 . 1.333(6) yes
C8 C3 . 1.504(6) yes
C22 O6 . 1.134(6) yes
O1 C5 . 1.206(5) yes
C12 C7 . 1.518(5) yes
C12 H121 . 0.97 ?
C12 H122 . 0.97 ?
C7 C6 . 1.543(5) yes
C7 H7 . 0.98 ?
C5 C4 . 1.488(6) yes
C5 C6 . 1.516(6) yes
C25 O7 . 1.146(5) yes
C6 C19 . 1.525(6) yes
C6 H61 . 0.98 ?
O9 C23 . 1.122(6) yes
C9 C10 . 1.422(7) yes
C9 H9 . 0.93 ?
C21 O5 . 1.129(6) yes
C4 C3 . 1.524(5) yes
C4 H41 . 0.97 ?
C4 H42 . 0.97 ?
C3 H3 . 0.98 ?
C15 C13 . 1.520(7) yes
C15 H151 . 1.08 ?
C15 H152 . 1.08 ?
C15 H153 . 1.08 ?
C10 C11 . 1.314(8) yes
C10 H10 . 0.93 ?
C13 C14 . 1.531(7) yes
C13 C16 . 1.550(7) yes
C18 H181 . 1.08 ?
C18 H182 . 1.08 ?
C18 H183 . 1.08 ?
C19 H191 . 1.08 ?
C19 H192 . 1.08 ?
C19 H193 . 1.08 ?
C11 H11 . 0.93 ?
C17 H171 . 1.08 ?
C17 H172 . 1.08 ?
C17 H173 . 1.08 ?
C20 H201 . 1.08 ?
C20 H202 . 1.08 ?
C20 H203 . 1.08 ?
C14 H141 . 1.08 ?
C14 H142 . 1.08 ?
C14 H143 . 1.08 ?
C16 H161 . 1.08 ?
C16 H162 . 1.08 ?
C16 H163 . 1.08 ?

loop_
_geom_torsion_atom_site_label_1
_geom_torsion_atom_site_label_2
_geom_torsion_atom_site_label_3
_geom_torsion_atom_site_label_4
_geom_torsion
C25 W1 C1 O4 139.8(18)
C24 W1 C1 O4 -115.7(3)
C22 W1 C1 O4 -29.3(4)
C21 W1 C1 O4 61.2(3)
C23 W1 C1 O4 152.6(3)
C25 W1 C1 C2 -39.(2)
C24 W1 C1 C2 65.7(3)
C22 W1 C1 C2 152.1(3)
C21 W1 C1 C2 -117.4(3)
C23 W1 C1 C2 -26.0(3)
C2 C1 O4 C20 175.6(3)
W1 C1 O4 C20 -3.2(5)
C17 Si1 O3 C12 -172.1(4)
C18 Si1 O3 C12 -53.3(4)
C13 Si1 O3 C12 69.4(4)
O4 C1 C2 C3 -54.2(4)
W1 C1 C2 C3 124.7(3)
O4 C1 C2 C7 72.7(4)
W1 C1 C2 C7 -108.4(3)
C25 W1 C24 O8 -85.(8)
C22 W1 C24 O8 2.(8)
C21 W1 C24 O8 -1.(10)
C23 W1 C24 O8 -170.(8)
C1 W1 C24 O8 100.(8)
C11 O2 C8 C9 -1.3(6)
C11 O2 C8 C3 178.1(4)
C25 W1 C22 O6 12.(4)
C24 W1 C22 O6 -79.(4)
C21 W1 C22 O6 101.(4)
C23 W1 C22 O6 -2.(5)
C1 W1 C22 O6 -169.(4)
Si1 O3 C12 C7 158.7(3)
O3 C12 C7 C6 -64.1(4)
O3 C12 C7 C2 62.0(4)
C1 C2 C7 C12 112.3(3)
C3 C2 C7 C12 -122.4(3)
C1 C2 C7 C6 -122.1(3)
C3 C2 C7 C6 3.2(4)
C24 W1 C25 O7 -147.(18)
C22 W1 C25 O7 127.(18)
C21 W1 C25 O7 36.(18)
C23 W1 C25 O7 -55.(18)
C1 W1 C25 O7 -4.E1(2)
O1 C5 C6 C19 -9.0(6)
C4 C5 C6 C19 174.1(4)
O1 C5 C6 C7 -138.0(4)
C4 C5 C6 C7 45.1(4)
C12 C7 C6 C5 74.9(4)
C2 C7 C6 C5 -49.6(4)
C12 C7 C6 C19 -53.2(5)
C2 C7 C6 C19 -177.7(3)
O2 C8 C9 C10 0.9(6)
C3 C8 C9 C10 -178.3(5)
C25 W1 C21 O5 10.E1(3)
C24 W1 C21 O5 1.E1(4)
C22 W1 C21 O5 1.E1(3)
C23 W1 C21 O5 -18.E1(10)
C1 W1 C21 O5 -9.E1(3)
O1 C5 C4 C3 -169.2(4)
C6 C5 C4 C3 7.7(5)
C9 C8 C3 C4 -131.8(5)
O2 C8 C3 C4 49.0(5)
C9 C8 C3 C2 104.9(5)
O2 C8 C3 C2 -74.3(5)
C5 C4 C3 C8 -178.1(3)
C5 C4 C3 C2 -54.5(4)
C1 C2 C3 C8 -61.8(4)
C7 C2 C3 C8 172.7(3)
C1 C2 C3 C4 173.5(3)
C7 C2 C3 C4 48.0(4)
C8 C9 C10 C11 -0.1(7)
O3 Si1 C13 C15 -68.4(4)
C17 Si1 C13 C15 178.4(4)
C18 Si1 C13 C15 53.7(5)
O3 Si1 C13 C14 53.0(4)
C17 Si1 C13 C14 -60.2(5)
C18 Si1 C13 C14 175.0(4)
O3 Si1 C13 C16 171.7(3)
C17 Si1 C13 C16 58.6(4)
C18 Si1 C13 C16 -66.2(4)
C25 W1 C23 O9 -6.(4)
C24 W1 C23 O9 84.(4)
C22 W1 C23 O9 8.(5)
C21 W1 C23 O9 -95.(4)
C1 W1 C23 O9 175.(4)
C9 C10 C11 O2 -0.7(7)
C8 O2 C11 C10 1.2(7)
